data_7011404
loop_
_publ_author_name
'Matsuo, Tsukasa'
'Kawaguchi, Hiroyuki'
'Sakai, Masahiro'

_publ_section_title
;
 Synthesis and structures of Ti(iii) and Ti(iv) complexes supported by
 a tridentate aryloxide ligand
;
_journal_issue 12
_journal_name_full 'Journal of the Chemical Society, Dalton Transactions'
_journal_page_first 2536
_journal_paper_doi 10.1039/b111362c
_journal_year 2002
_chemical_formula_moiety 'C67 H88 Cl9 N O6 Ti2 '
_chemical_formula_sum 'C67 H88 Cl9 N O6 Ti2'
_chemical_formula_weight 1418.31
_space_group_IT_number 2
_symmetry_cell_setting triclinic
_symmetry_Int_Tables_number 2
_symmetry_space_group_name_Hall '-P 1'
_symmetry_space_group_name_H-M 'P -1'
_audit_creation_date 'Wed Apr  3 14:01:34 2002'
_audit_creation_method 'by CrystalStructure v2.00'
_cell_angle_alpha 65.464(7)
_cell_angle_beta 76.20(1)
_cell_angle_gamma 88.95(1)
_cell_formula_units_Z 2
_cell_length_a 13.448(4)
_cell_length_b 15.768(5)
_cell_length_c 19.078(5)
_cell_measurement_reflns_used 11957
_cell_measurement_temperature 293.2
_cell_measurement_theta_max 13.7
_cell_measurement_theta_min 1.5
_cell_volume 3559.0(18)
_computing_cell_refinement CrystalClear
_computing_data_collection CrystalClear
_computing_data_reduction CrystalStructure
_computing_publication_material 'CrystalStructure Ver. 2.00'
_computing_structure_refinement CRYSTALS
_computing_structure_solution SHELXS97
_diffrn_detector_area_resol_mean 14.62
_diffrn_measured_fraction_theta_full 0.9510
_diffrn_measured_fraction_theta_max 0.9528
_diffrn_measurement_device_type 'Rigaku Mercury'
_diffrn_measurement_method \w
_diffrn_radiation_type 'Mo K\a'
_diffrn_radiation_wavelength 0.7107
_diffrn_reflns_av_R_equivalents 0.047
_diffrn_reflns_limit_h_max 15
_diffrn_reflns_limit_h_min -16
_diffrn_reflns_limit_k_max 20
_diffrn_reflns_limit_k_min -20
_diffrn_reflns_limit_l_max 20
_diffrn_reflns_limit_l_min -24
_diffrn_reflns_number 27952
_diffrn_reflns_theta_full 27.50
_diffrn_reflns_theta_max 27.48
_exptl_absorpt_coefficient_mu 0.610
_exptl_absorpt_correction_T_max 0.913
_exptl_absorpt_correction_T_min 0.813
_exptl_absorpt_correction_type 'REQABA Empirical Absorption Correction'
_exptl_crystal_colour red
_exptl_crystal_density_diffrn 1.323
_exptl_crystal_density_method 'not measured'
_exptl_crystal_description prism
_exptl_crystal_size_max 0.300
_exptl_crystal_size_mid 0.150
_exptl_crystal_size_min 0.150
_refine_diff_density_max 2.25
_refine_diff_density_min -1.68
_refine_ls_extinction_method none
_refine_ls_goodness_of_fit_ref 1.014
_refine_ls_hydrogen_treatment refall
_refine_ls_number_parameters 854
_refine_ls_number_reflns 15555
_refine_ls_R_factor_gt 0.0830
_refine_ls_shift/su_max 0.0010
_refine_ls_structure_factor_coef Fsqd
_refine_ls_weighting_details 'w = 1/[0.007Fo^2^ + 1.000\s^2^(Fo)]/(4Fo^2^)'
_refine_ls_weighting_scheme calc
_refine_ls_wR_factor_ref 0.2530
_reflns_number_gt 11012
_reflns_threshold_expression F^2^>2.0\s(F^2^)
_cod_data_source_file b111362c.txt
_cod_data_source_block '[NET4][Ti2(Me-L)2Cl3]'
_cod_original_cell_volume 3558(1)
_cod_original_formula_sum 'C67 H88 Cl9 N O6 Ti2 '
_cod_database_code 7011404

loop_
_symmetry_equiv_pos_as_xyz
x,y,z
-x,-y,-z

loop_
_atom_site_label
_atom_site_type_symbol
_atom_site_fract_x
_atom_site_fract_y
_atom_site_fract_z
_atom_site_U_iso_or_equiv
_atom_site_adp_type
_atom_site_occupancy
_atom_site_calc_flag
_atom_site_refinement_flags
_atom_site_disorder_assembly
_atom_site_disorder_group
Ti(1) Ti 0.92130(5) 0.97825(5) 0.24187(4) 0.0110(2) Uani 1.00 d . . .
Ti(2) Ti 0.70633(5) 0.90190(5) 0.35959(4) 0.0109(2) Uani 1.00 d . . .
Cl(1) Cl 1.06604(8) 0.90222(8) 0.27239(6) 0.0204(3) Uani 1.00 d . . .
Cl(2) Cl 0.86720(8) 0.96915(7) 0.38712(6) 0.0168(2) Uani 1.00 d . . .
Cl(3) Cl 0.60485(8) 1.00347(8) 0.39777(6) 0.0201(3) Uani 1.00 d . . .
Cl(4) Cl 0.5797(3) 0.8464(3) 0.0138(2) 0.120(1) Uani 1.00 d . . .
Cl(5) Cl 0.6492(3) 0.6646(2) 0.0977(2) 0.116(1) Uani 1.00 d . . .
Cl(6) Cl 0.4747(4) 0.5426(3) 0.2812(3) 0.151(2) Uani 1.00 d . . .
Cl(7) Cl 0.4221(3) 0.4581(2) 0.4537(2) 0.114(1) Uani 1.00 d . . .
Cl(8) Cl 0.1710(2) 0.6457(1) 0.1836(1) 0.0628(5) Uani 1.00 d . . .
Cl(9) Cl 0.1303(1) 0.6399(2) 0.3416(1) 0.0674(5) Uani 1.00 d . . .
O(1) O 0.9370(2) 0.9572(2) 0.1543(2) 0.0155(7) Uani 1.00 d . . .
O(2) O 0.8311(2) 0.8534(2) 0.3114(2) 0.0116(7) Uani 1.00 d . . .
O(3) O 0.6874(2) 0.8051(2) 0.4563(2) 0.0148(7) Uani 1.00 d . . .
O(4) O 0.9743(2) 1.0969(2) 0.2035(2) 0.0174(7) Uani 1.00 d . . .
O(5) O 0.7747(2) 1.0142(2) 0.2537(2) 0.0117(7) Uani 1.00 d . . .
O(6) O 0.6201(2) 0.8662(2) 0.3167(2) 0.0155(7) Uani 1.00 d . . .
N(1) N 0.2321(3) 0.9933(3) 0.3999(2) 0.0207(9) Uani 1.00 d . . .
C(1) C 0.9700(3) 0.9001(3) 0.1178(2) 0.0138(9) Uani 1.00 d . . .
C(2) C 1.0664(3) 0.9255(3) 0.0626(2) 0.0149(10) Uani 1.00 d . . .
C(3) C 1.0996(3) 0.8690(3) 0.0234(3) 0.016(1) Uani 1.00 d . . .
C(4) C 1.0412(4) 0.7891(3) 0.0366(3) 0.021(1) Uani 1.00 d . . .
C(5) C 0.9463(3) 0.7660(3) 0.0924(2) 0.0179(10) Uani 1.00 d . . .
C(6) C 0.9085(3) 0.8201(3) 0.1343(2) 0.0134(9) Uani 1.00 d . . .
C(7) C 0.8062(3) 0.7899(3) 0.1955(2) 0.0127(9) Uani 1.00 d . . .
C(8) C 0.8362(3) 0.7589(3) 0.3297(2) 0.0125(9) Uani 1.00 d . . .
C(9) C 0.8180(3) 0.7244(3) 0.2761(2) 0.0139(10) Uani 1.00 d . . .
C(10) C 0.8145(3) 0.6287(3) 0.2981(2) 0.0154(10) Uani 1.00 d . . .
C(11) C 0.8325(3) 0.5654(3) 0.3707(3) 0.0147(10) Uani 1.00 d . . .
C(12) C 0.8541(3) 0.6026(3) 0.4211(3) 0.0141(10) Uani 1.00 d . . .
C(13) C 0.8565(3) 0.6981(3) 0.4024(2) 0.0129(9) Uani 1.00 d . . .
C(14) C 0.8864(3) 0.7334(3) 0.4573(3) 0.0162(10) Uani 1.00 d . . .
C(15) C 0.7088(3) 0.7559(3) 0.5278(2) 0.0144(9) Uani 1.00 d . . .
C(16) C 0.8042(3) 0.7201(3) 0.5314(3) 0.0166(10) Uani 1.00 d . . .
C(17) C 0.8212(4) 0.6720(3) 0.6076(3) 0.023(1) Uani 1.00 d . . .
C(18) C 0.7500(4) 0.6584(3) 0.6766(3) 0.025(1) Uani 1.00 d . . .
C(19) C 0.6546(4) 0.6936(3) 0.6704(3) 0.022(1) Uani 1.00 d . . .
C(20) C 0.6317(4) 0.7421(3) 0.5970(3) 0.018(1) Uani 1.00 d . . .
C(21) C 1.1300(3) 1.0128(3) 0.0456(3) 0.017(1) Uani 1.00 d . . .
C(22) C 1.0810(4) 0.7298(3) -0.0064(3) 0.026(1) Uani 1.00 d . . .
C(23) C 0.8314(4) 0.4604(3) 0.3892(3) 0.022(1) Uani 1.00 d . . .
C(24) C 0.7298(5) 0.4252(4) 0.3856(4) 0.047(2) Uani 1.00 d . . .
C(25) C 0.9179(5) 0.4476(4) 0.3281(4) 0.044(2) Uani 1.00 d . . .
C(26) C 0.8439(5) 0.4014(3) 0.4737(3) 0.040(1) Uani 1.00 d . . .
C(27) C 0.5280(4) 0.7780(4) 0.5907(3) 0.024(1) Uani 1.00 d . . .
C(28) C 0.7718(5) 0.6064(4) 0.7580(3) 0.042(2) Uani 1.00 d . . .
C(29) C 0.9946(4) 1.1897(3) 0.1842(3) 0.020(1) Uani 1.00 d . . .
C(30) C 1.0933(4) 1.2335(3) 0.1370(3) 0.023(1) Uani 1.00 d . . .
C(31) C 1.1079(4) 1.3300(4) 0.1123(3) 0.028(1) Uani 1.00 d . . .
C(32) C 1.0315(4) 1.3820(3) 0.1337(3) 0.032(1) Uani 1.00 d . . .
C(33) C 0.9382(4) 1.3352(3) 0.1831(3) 0.031(1) Uani 1.00 d . . .
C(34) C 0.9178(4) 1.2384(3) 0.2106(3) 0.024(1) Uani 1.00 d . . .
C(35) C 0.8131(4) 1.1897(3) 0.2641(3) 0.023(1) Uani 1.00 d . . .
C(36) C 0.7309(3) 1.0933(3) 0.2111(2) 0.0111(9) Uani 1.00 d . . .
C(37) C 0.7438(3) 1.1767(3) 0.2171(2) 0.0165(10) Uani 1.00 d . . .
C(38) C 0.6960(3) 1.2542(3) 0.1744(3) 0.019(1) Uani 1.00 d . . .
C(39) C 0.6359(3) 1.2506(3) 0.1250(3) 0.018(1) Uani 1.00 d . . .
C(40) C 0.6259(3) 1.1660(3) 0.1196(3) 0.017(1) Uani 1.00 d . . .
C(41) C 0.6706(3) 1.0870(3) 0.1620(2) 0.0141(10) Uani 1.00 d . . .
C(42) C 0.6614(3) 0.9999(3) 0.1486(2) 0.0150(10) Uani 1.00 d . . .
C(43) C 0.5501(3) 0.8671(3) 0.2750(3) 0.0162(10) Uani 1.00 d . . .
C(44) C 0.5639(3) 0.9337(3) 0.1957(3) 0.0157(10) Uani 1.00 d . . .
C(45) C 0.4881(3) 0.9338(3) 0.1575(3) 0.022(1) Uani 1.00 d . . .
C(46) C 0.4012(4) 0.8694(4) 0.1948(3) 0.027(1) Uani 1.00 d . . .
C(47) C 0.3930(4) 0.8022(4) 0.2724(3) 0.026(1) Uani 1.00 d . . .
C(48) C 0.4674(3) 0.7987(3) 0.3135(3) 0.021(1) Uani 1.00 d . . .
C(49) C 1.1749(4) 1.1811(4) 0.1119(3) 0.032(1) Uani 1.00 d . . .
C(50) C 1.0516(5) 1.4872(4) 0.1012(4) 0.050(2) Uani 1.00 d . . .
C(51) C 0.5862(4) 1.3356(3) 0.0760(3) 0.025(1) Uani 1.00 d . . .
C(52) C 0.6313(5) 1.3637(4) -0.0132(3) 0.040(2) Uani 1.00 d . . .
C(53) C 0.6064(6) 1.4220(4) 0.0899(5) 0.062(2) Uani 1.00 d . . .
C(54) C 0.4689(4) 1.3131(4) 0.0964(4) 0.035(2) Uani 1.00 d . . .
C(55) C 0.4617(4) 0.7232(4) 0.3944(3) 0.028(1) Uani 1.00 d . . .
C(56) C 0.3213(4) 0.8703(5) 0.1508(4) 0.047(2) Uani 1.00 d . . .
C(57) C 0.1480(4) 0.9148(4) 0.4268(3) 0.029(1) Uani 1.00 d . . .
C(58) C 0.0856(4) 0.8812(4) 0.5107(4) 0.035(1) Uani 1.00 d . . .
C(59) C 0.2973(4) 0.9703(4) 0.4597(3) 0.026(1) Uani 1.00 d . . .
C(60) C 0.3476(4) 0.8804(4) 0.4754(4) 0.035(1) Uani 1.00 d . . .
C(61) C 0.2982(4) 1.0028(4) 0.3187(3) 0.032(1) Uani 1.00 d . . .
C(62) C 0.3832(4) 1.0805(5) 0.2795(4) 0.041(2) Uani 1.00 d . . .
C(63) C 0.1839(4) 1.0826(3) 0.3952(3) 0.021(1) Uani 1.00 d . . .
C(64) C 0.1260(4) 1.1255(4) 0.3307(3) 0.030(1) Uani 1.00 d . . .
C(65) C 0.567(1) 0.7441(10) 0.1060(8) 0.146(6) Uani 1.00 d . . .
C(66) C 0.3769(8) 0.5038(7) 0.3715(7) 0.095(4) Uani 1.00 d . . .
C(67) C 0.0950(4) 0.6837(4) 0.2515(4) 0.036(2) Uani 1.00 d . . .
H(1) H 1.1664(3) 0.8857(3) -0.0146(3) 0.019(1) Uiso 1.00 calc . . .
H(2) H 0.9048(3) 0.7103(3) 0.1029(2) 0.019(1) Uiso 1.00 calc . . .
H(3) H 0.7761(3) 0.8450(3) 0.1986(2) 0.015(1) Uiso 1.00 calc . . .
H(4) H 0.7610(3) 0.7584(3) 0.1792(2) 0.015(1) Uiso 1.00 calc . . .
H(5) H 0.8003(3) 0.6050(3) 0.2617(2) 0.017(1) Uiso 1.00 calc . . .
H(6) H 0.8678(3) 0.5602(3) 0.4712(3) 0.017(1) Uiso 1.00 calc . . .
H(7) H 0.9445(3) 0.7011(3) 0.4740(3) 0.019(2) Uiso 1.00 calc . . .
H(8) H 0.9069(3) 0.8000(3) 0.4275(3) 0.019(2) Uiso 1.00 calc . . .
H(9) H 0.8873(4) 0.6473(3) 0.6112(3) 0.027(2) Uiso 1.00 calc . . .
H(10) H 0.6026(4) 0.6839(3) 0.7187(3) 0.024(2) Uiso 1.00 calc . . .
H(11) H 1.1455(3) 1.0073(3) 0.0943(3) 0.020(2) Uiso 1.00 calc . . .
H(12) H 1.1935(3) 1.0202(3) 0.0058(3) 0.020(2) Uiso 1.00 calc . . .
H(13) H 1.0918(3) 1.0668(3) 0.0260(3) 0.020(2) Uiso 1.00 calc . . .
H(14) H 1.0304(4) 0.6779(3) 0.0094(3) 0.030(2) Uiso 1.00 calc . . .
H(15) H 1.0944(4) 0.7674(3) -0.0634(3) 0.030(2) Uiso 1.00 calc . . .
H(16) H 1.1442(4) 0.7058(3) 0.0068(3) 0.030(2) Uiso 1.00 calc . . .
H(17) H 0.6747(5) 0.4326(4) 0.4254(4) 0.052(2) Uiso 1.00 calc . . .
H(18) H 0.7194(5) 0.4615(4) 0.3331(4) 0.052(2) Uiso 1.00 calc . . .
H(19) H 0.7301(5) 0.3596(4) 0.3957(4) 0.052(2) Uiso 1.00 calc . . .
H(20) H 0.9183(5) 0.3819(4) 0.3386(4) 0.050(2) Uiso 1.00 calc . . .
H(21) H 0.9090(5) 0.4836(4) 0.2751(4) 0.050(2) Uiso 1.00 calc . . .
H(22) H 0.9826(5) 0.4693(4) 0.3319(4) 0.050(2) Uiso 1.00 calc . . .
H(23) H 0.7884(5) 0.4095(3) 0.5128(3) 0.041(2) Uiso 1.00 calc . . .
H(24) H 0.8431(5) 0.3359(3) 0.4836(3) 0.041(2) Uiso 1.00 calc . . .
H(25) H 0.9091(5) 0.4219(3) 0.4776(3) 0.041(2) Uiso 1.00 calc . . .
H(26) H 0.5361(4) 0.8453(4) 0.5597(3) 0.028(2) Uiso 1.00 calc . . .
H(27) H 0.4960(4) 0.7485(4) 0.5650(3) 0.028(2) Uiso 1.00 calc . . .
H(28) H 0.4850(4) 0.7628(4) 0.6438(3) 0.028(2) Uiso 1.00 calc . . .
H(29) H 0.7232(5) 0.5514(4) 0.7896(3) 0.047(2) Uiso 1.00 calc . . .
H(30) H 0.8412(5) 0.5874(4) 0.7511(3) 0.047(2) Uiso 1.00 calc . . .
H(31) H 0.7652(5) 0.6473(4) 0.7850(3) 0.047(2) Uiso 1.00 calc . . .
H(32) H 1.1741(4) 1.3622(4) 0.0780(3) 0.033(2) Uiso 1.00 calc . . .
H(33) H 0.8855(4) 1.3705(3) 0.2001(3) 0.034(2) Uiso 1.00 calc . . .
H(34) H 0.8226(4) 1.1288(3) 0.3033(3) 0.027(2) Uiso 1.00 calc . . .
H(35) H 0.7810(4) 1.2273(3) 0.2910(3) 0.027(2) Uiso 1.00 calc . . .
H(36) H 0.7048(3) 1.3123(3) 0.1791(3) 0.022(2) Uiso 1.00 calc . . .
H(37) H 0.5851(3) 1.1617(3) 0.0855(3) 0.020(2) Uiso 1.00 calc . . .
H(38) H 0.6658(3) 1.0194(3) 0.0925(2) 0.018(1) Uiso 1.00 calc . . .
H(39) H 0.7194(3) 0.9650(3) 0.1621(2) 0.018(1) Uiso 1.00 calc . . .
H(40) H 0.4957(3) 0.9802(3) 0.1033(3) 0.026(2) Uiso 1.00 calc . . .
H(41) H 0.3336(4) 0.7564(4) 0.2987(3) 0.031(2) Uiso 1.00 calc . . .
H(42) H 1.1505(4) 1.1153(4) 0.1354(3) 0.039(2) Uiso 1.00 calc . . .
H(43) H 1.1938(4) 1.2048(4) 0.0543(3) 0.039(2) Uiso 1.00 calc . . .
H(44) H 1.2345(4) 1.1885(4) 0.1299(3) 0.039(2) Uiso 1.00 calc . . .
H(45) H 1.1208(5) 1.5074(4) 0.0670(4) 0.055(2) Uiso 1.00 calc . . .
H(46) H 1.0023(5) 1.5167(4) 0.0707(4) 0.055(2) Uiso 1.00 calc . . .
H(47) H 1.0438(5) 1.5051(4) 0.1450(4) 0.055(2) Uiso 1.00 calc . . .
H(48) H 0.7050(5) 1.3791(4) -0.0268(3) 0.046(2) Uiso 1.00 calc . . .
H(49) H 0.6179(5) 1.3112(4) -0.0247(3) 0.046(2) Uiso 1.00 calc . . .
H(50) H 0.5998(5) 1.4174(4) -0.0445(3) 0.046(2) Uiso 1.00 calc . . .
H(51) H 0.6797(6) 1.4387(4) 0.0769(5) 0.068(3) Uiso 1.00 calc . . .
H(52) H 0.5743(6) 1.4745(4) 0.0577(5) 0.068(3) Uiso 1.00 calc . . .
H(53) H 0.5767(6) 1.4064(4) 0.1459(5) 0.068(3) Uiso 1.00 calc . . .
H(54) H 0.4376(4) 1.3663(4) 0.0641(4) 0.042(2) Uiso 1.00 calc . . .
H(55) H 0.4555(4) 1.2596(4) 0.0862(4) 0.042(2) Uiso 1.00 calc . . .
H(56) H 0.4400(4) 1.2982(4) 0.1523(4) 0.042(2) Uiso 1.00 calc . . .
H(57) H 0.4609(4) 0.7504(4) 0.4317(3) 0.032(2) Uiso 1.00 calc . . .
H(58) H 0.3997(4) 0.6816(4) 0.4121(3) 0.032(2) Uiso 1.00 calc . . .
H(59) H 0.5214(4) 0.6882(4) 0.3915(3) 0.032(2) Uiso 1.00 calc . . .
H(60) H 0.2929(4) 0.9305(5) 0.1345(4) 0.054(2) Uiso 1.00 calc . . .
H(61) H 0.3532(4) 0.8600(5) 0.1041(4) 0.054(2) Uiso 1.00 calc . . .
H(62) H 0.2667(4) 0.8211(5) 0.1854(4) 0.054(2) Uiso 1.00 calc . . .
H(63) H 0.1015(4) 0.9369(4) 0.3924(3) 0.034(2) Uiso 1.00 calc . . .
H(64) H 0.1804(4) 0.8619(4) 0.4207(3) 0.034(2) Uiso 1.00 calc . . .
H(65) H 0.0516(4) 0.9330(4) 0.5177(4) 0.041(2) Uiso 1.00 calc . . .
H(66) H 0.0344(4) 0.8311(4) 0.5230(4) 0.041(2) Uiso 1.00 calc . . .
H(67) H 0.1307(4) 0.8584(4) 0.5461(4) 0.041(2) Uiso 1.00 calc . . .
H(68) H 0.3511(4) 1.0209(4) 0.4390(3) 0.031(2) Uiso 1.00 calc . . .
H(69) H 0.2535(4) 0.9665(4) 0.5095(3) 0.031(2) Uiso 1.00 calc . . .
H(70) H 0.2947(4) 0.8288(4) 0.4973(4) 0.041(2) Uiso 1.00 calc . . .
H(71) H 0.3917(4) 0.8829(4) 0.4261(4) 0.041(2) Uiso 1.00 calc . . .
H(72) H 0.3883(4) 0.8712(4) 0.5133(4) 0.041(2) Uiso 1.00 calc . . .
H(73) H 0.3279(4) 0.9443(4) 0.3253(3) 0.036(2) Uiso 1.00 calc . . .
H(74) H 0.2531(4) 1.0155(4) 0.2833(3) 0.036(2) Uiso 1.00 calc . . .
H(75) H 0.4291(4) 1.0690(5) 0.3140(4) 0.048(2) Uiso 1.00 calc . . .
H(76) H 0.4210(4) 1.0823(5) 0.2286(4) 0.048(2) Uiso 1.00 calc . . .
H(77) H 0.3548(4) 1.1399(5) 0.2711(4) 0.048(2) Uiso 1.00 calc . . .
H(78) H 0.1368(4) 1.0699(3) 0.4463(3) 0.025(2) Uiso 1.00 calc . . .
H(79) H 0.2391(4) 1.1286(3) 0.3844(3) 0.025(2) Uiso 1.00 calc . . .
H(80) H 0.0985(4) 1.1823(4) 0.3319(3) 0.036(2) Uiso 1.00 calc . . .
H(81) H 0.1722(4) 1.1400(4) 0.2788(3) 0.036(2) Uiso 1.00 calc . . .
H(82) H 0.0700(4) 1.0808(4) 0.3406(3) 0.036(2) Uiso 1.00 calc . . .
H(83) H 0.582(1) 0.7640(10) 0.1443(8) 0.174(9) Uiso 1.00 calc . . .
H(84) H 0.497(1) 0.7153(10) 0.1252(8) 0.174(9) Uiso 1.00 calc . . .
H(85) H 0.3428(8) 0.5585(7) 0.3717(7) 0.112(5) Uiso 1.00 calc . . .
H(86) H 0.3280(8) 0.4585(7) 0.3728(7) 0.112(5) Uiso 1.00 calc . . .
H(87) H 0.1015(4) 0.7516(4) 0.2286(4) 0.044(2) Uiso 1.00 calc . . .
H(88) H 0.0240(4) 0.6612(4) 0.2619(4) 0.044(2) Uiso 1.00 calc . . .

loop_
_atom_site_aniso_label
_atom_site_aniso_U_11
_atom_site_aniso_U_22
_atom_site_aniso_U_33
_atom_site_aniso_U_12
_atom_site_aniso_U_13
_atom_site_aniso_U_23
Ti(1) 0.0128(4) 0.0087(3) 0.0111(3) -0.0009(3) -0.0011(3) -0.0044(3)
Ti(2) 0.0126(4) 0.0106(4) 0.0094(3) 0.0020(3) -0.0021(3) -0.0022(3)
Cl(1) 0.0158(5) 0.0241(5) 0.0205(5) 0.0051(4) -0.0065(4) -0.0120(4)
Cl(2) 0.0203(5) 0.0149(5) 0.0146(5) 0.0022(4) -0.0055(4) -0.0078(4)
Cl(3) 0.0189(5) 0.0209(5) 0.0204(5) 0.0077(4) -0.0024(4) -0.0091(4)
Cl(4) 0.145(3) 0.112(3) 0.097(2) 0.032(2) -0.021(2) -0.058(2)
Cl(5) 0.129(3) 0.098(2) 0.118(2) 0.023(2) -0.021(2) -0.059(2)
Cl(6) 0.173(4) 0.129(3) 0.148(4) -0.024(3) 0.010(3) -0.031(3)
Cl(7) 0.116(2) 0.086(2) 0.134(3) 0.002(2) -0.038(2) -0.041(2)
Cl(8) 0.077(1) 0.053(1) 0.056(1) 0.0206(9) -0.0236(9) -0.0363(9)
Cl(9) 0.0372(8) 0.104(2) 0.0377(8) -0.0010(9) -0.0117(7) -0.0231(9)
O(1) 0.019(1) 0.011(1) 0.015(1) 0.002(1) -0.004(1) -0.007(1)
O(2) 0.015(1) 0.008(1) 0.010(1) 0.000(1) -0.001(1) -0.003(1)
O(3) 0.016(1) 0.017(1) 0.011(1) 0.001(1) -0.002(1) -0.003(1)
O(4) 0.019(2) 0.011(1) 0.020(1) -0.002(1) -0.003(1) -0.007(1)
O(5) 0.015(1) 0.009(1) 0.010(1) 0.002(1) -0.004(1) -0.001(1)
O(6) 0.015(1) 0.017(1) 0.015(1) -0.001(1) -0.005(1) -0.003(1)
N(1) 0.020(2) 0.024(2) 0.018(2) 0.005(2) -0.005(1) -0.013(1)
C(1) 0.019(2) 0.009(2) 0.011(2) 0.002(1) -0.007(2) -0.003(1)
C(2) 0.020(2) 0.012(2) 0.011(2) 0.002(2) -0.005(2) -0.003(2)
C(3) 0.020(2) 0.014(2) 0.013(2) 0.000(2) 0.001(2) -0.002(2)
C(4) 0.030(2) 0.013(2) 0.014(2) 0.008(2) -0.008(2) -0.005(2)
C(5) 0.028(2) 0.008(2) 0.011(2) 0.001(2) -0.006(2) -0.002(2)
C(6) 0.018(2) 0.011(2) 0.010(2) 0.000(1) -0.003(1) -0.002(1)
C(7) 0.015(2) 0.012(2) 0.011(2) -0.003(2) -0.003(1) -0.004(1)
C(8) 0.015(2) 0.008(2) 0.013(2) 0.001(2) -0.001(1) -0.004(1)
C(9) 0.016(2) 0.012(2) 0.013(2) 0.000(2) -0.002(2) -0.006(1)
C(10) 0.021(2) 0.009(2) 0.014(2) -0.002(2) -0.001(2) -0.004(1)
C(11) 0.018(2) 0.010(2) 0.014(2) -0.003(2) 0.001(2) -0.002(1)
C(12) 0.015(2) 0.013(2) 0.015(2) 0.001(2) 0.001(2) -0.003(1)
C(13) 0.012(2) 0.015(2) 0.011(2) 0.003(2) -0.001(1) -0.005(1)
C(14) 0.017(2) 0.014(2) 0.017(2) 0.005(2) -0.007(2) -0.006(2)
C(15) 0.020(2) 0.010(2) 0.011(2) 0.000(1) -0.006(2) -0.003(1)
C(16) 0.022(2) 0.011(2) 0.015(2) 0.005(2) -0.004(2) -0.006(2)
C(17) 0.030(2) 0.018(2) 0.019(2) 0.013(2) -0.013(2) -0.009(2)
C(18) 0.038(3) 0.016(2) 0.013(2) 0.004(2) -0.008(2) -0.003(2)
C(19) 0.032(2) 0.018(2) 0.012(2) 0.004(2) -0.002(2) -0.006(2)
C(20) 0.025(2) 0.014(2) 0.013(2) 0.003(2) -0.001(2) -0.002(2)
C(21) 0.018(2) 0.016(2) 0.017(2) -0.001(2) -0.003(2) -0.007(2)
C(22) 0.037(3) 0.017(2) 0.019(2) 0.006(2) -0.002(2) -0.009(2)
C(23) 0.029(2) 0.010(2) 0.023(2) 0.000(2) -0.005(2) -0.005(2)
C(24) 0.056(4) 0.017(3) 0.057(4) -0.007(3) -0.026(3) -0.007(2)
C(25) 0.060(4) 0.025(3) 0.040(3) 0.016(2) -0.005(3) -0.017(3)
C(26) 0.061(4) 0.011(2) 0.030(3) 0.008(2) -0.017(3) -0.004(2)
C(27) 0.020(2) 0.032(3) 0.018(2) 0.008(2) -0.002(2) -0.005(2)
C(28) 0.054(4) 0.046(3) 0.017(2) 0.024(2) -0.016(2) -0.010(3)
C(29) 0.029(2) 0.009(2) 0.015(2) -0.005(2) -0.009(2) -0.002(2)
C(30) 0.030(2) 0.021(2) 0.017(2) -0.006(2) -0.006(2) -0.007(2)
C(31) 0.037(3) 0.023(2) 0.024(2) -0.015(2) -0.005(2) -0.006(2)
C(32) 0.046(3) 0.014(2) 0.029(3) -0.007(2) -0.014(2) -0.006(2)
C(33) 0.042(3) 0.015(2) 0.029(2) 0.002(2) -0.014(2) -0.012(2)
C(34) 0.036(3) 0.012(2) 0.019(2) -0.001(2) -0.014(2) -0.005(2)
C(35) 0.032(2) 0.017(2) 0.018(2) 0.004(2) -0.008(2) -0.009(2)
C(36) 0.012(2) 0.010(2) 0.011(2) 0.002(1) 0.000(1) -0.002(1)
C(37) 0.023(2) 0.012(2) 0.012(2) 0.003(2) -0.001(2) -0.005(2)
C(38) 0.025(2) 0.010(2) 0.020(2) 0.006(2) -0.004(2) -0.007(2)
C(39) 0.021(2) 0.013(2) 0.020(2) 0.006(2) -0.005(2) -0.001(2)
C(40) 0.020(2) 0.017(2) 0.013(2) 0.003(2) -0.006(2) -0.002(2)
C(41) 0.015(2) 0.015(2) 0.013(2) 0.002(2) -0.001(2) -0.004(2)
C(42) 0.016(2) 0.016(2) 0.014(2) 0.002(2) -0.005(2) -0.006(2)
C(43) 0.012(2) 0.016(2) 0.020(2) 0.003(2) -0.004(2) -0.010(1)
C(44) 0.017(2) 0.010(2) 0.019(2) 0.003(2) -0.005(2) -0.007(1)
C(45) 0.018(2) 0.020(2) 0.027(2) 0.002(2) -0.010(2) -0.009(2)
C(46) 0.021(2) 0.029(3) 0.032(3) 0.003(2) -0.011(2) -0.015(2)
C(47) 0.021(2) 0.025(2) 0.031(3) -0.005(2) -0.005(2) -0.013(2)
C(48) 0.021(2) 0.020(2) 0.021(2) 0.000(2) -0.002(2) -0.011(2)
C(49) 0.029(3) 0.034(3) 0.034(3) -0.013(2) 0.001(2) -0.020(2)
C(50) 0.066(4) 0.017(3) 0.055(4) -0.009(3) -0.020(3) -0.011(3)
C(51) 0.031(3) 0.019(2) 0.025(2) 0.011(2) -0.007(2) 0.000(2)
C(52) 0.052(4) 0.036(3) 0.026(3) 0.017(2) -0.007(3) 0.006(3)
C(53) 0.076(5) 0.021(3) 0.072(5) 0.023(3) -0.045(4) -0.013(3)
C(54) 0.038(3) 0.031(3) 0.036(3) 0.016(2) -0.006(2) -0.006(2)
C(55) 0.037(3) 0.023(3) 0.020(2) -0.009(2) -0.002(2) 0.000(2)
C(56) 0.024(3) 0.061(4) 0.048(4) 0.000(3) -0.020(3) -0.023(3)
C(57) 0.030(3) 0.026(2) 0.029(2) 0.001(2) -0.014(2) -0.016(2)
C(58) 0.029(3) 0.031(3) 0.043(3) -0.004(2) -0.008(2) -0.017(2)
C(59) 0.021(2) 0.027(2) 0.028(2) 0.010(2) -0.011(2) -0.014(2)
C(60) 0.027(3) 0.031(3) 0.044(3) 0.012(2) -0.014(2) -0.016(2)
C(61) 0.036(3) 0.037(3) 0.018(2) 0.009(2) -0.004(2) -0.013(2)
C(62) 0.033(3) 0.052(4) 0.033(3) 0.009(3) 0.008(2) -0.017(3)
C(63) 0.022(2) 0.020(2) 0.021(2) 0.005(2) -0.007(2) -0.009(2)
C(64) 0.025(3) 0.036(3) 0.027(3) 0.007(2) -0.012(2) -0.011(2)
C(65) 0.15(1) 0.17(1) 0.12(1) 0.103(10) -0.081(9) -0.09(1)
C(66) 0.093(7) 0.071(7) 0.114(8) 0.010(6) -0.028(6) -0.049(5)
C(67) 0.032(3) 0.037(3) 0.040(3) 0.007(3) -0.011(2) -0.017(2)

loop_
_atom_type_symbol
_atom_type_description
_atom_type_scat_dispersion_real
_atom_type_scat_dispersion_imag
_atom_type_scat_source
C C 0.006 0.003
;
International Tables for Crystallography
(1992, Vol. C, Tables 4.2.6.8 and 6.1.1.4)
;
H H 0.000 0.000
;
International Tables for Crystallography
(1992, Vol. C, Table 6.1.1.4)
;
N N 0.011 0.006
;
International Tables for Crystallography
(1992, Vol. C, Tables 4.2.6.8 and 6.1.1.4)
;
O O 0.017 0.010
;
International Tables for Crystallography
(1992, Vol. C, Tables 4.2.6.8 and 6.1.1.4)
;
Cl Cl 0.174 0.200
;
International Tables for Crystallography
(1992, Vol. C, Tables 4.2.6.8 and 6.1.1.4)
;
Ti Ti 0.300 0.529
;
International Tables for Crystallography
(1992, Vol. C, Tables 4.2.6.8 and 6.1.1.4)
;

loop_
_geom_angle_atom_site_label_1
_geom_angle_atom_site_label_2
_geom_angle_atom_site_label_3
_geom_angle
_geom_angle_site_symmetry_1
_geom_angle_site_symmetry_2
_geom_angle_site_symmetry_3
_geom_angle_publ_flag
Ti(2) Ti(1) Cl(1) 120.03(4) . . . yes
Ti(2) Ti(1) Cl(2) 54.89(3) . . . yes
Ti(2) Ti(1) O(1) 112.75(10) . . . yes
Ti(2) Ti(1) O(2) 39.75(9) . . . yes
Ti(2) Ti(1) O(4) 123.6(1) . . . yes
Ti(2) Ti(1) O(5) 41.13(7) . . . yes
Cl(1) Ti(1) Cl(2) 88.58(5) . . . yes
Cl(1) Ti(1) O(1) 92.4(1) . . . yes
Cl(1) Ti(1) O(2) 89.55(9) . . . yes
Cl(1) Ti(1) O(4) 99.0(1) . . . yes
Cl(1) Ti(1) O(5) 160.80(8) . . . yes
Cl(2) Ti(1) O(1) 165.34(9) . . . yes
Cl(2) Ti(1) O(2) 74.0(1) . . . yes
Cl(2) Ti(1) O(4) 90.6(1) . . . yes
Cl(2) Ti(1) O(5) 76.25(10) . . . yes
O(1) Ti(1) O(2) 91.3(1) . . . yes
O(1) Ti(1) O(4) 103.7(1) . . . yes
O(1) Ti(1) O(5) 99.4(1) . . . yes
O(2) Ti(1) O(4) 162.3(1) . . . yes
O(2) Ti(1) O(5) 75.1(1) . . . yes
O(4) Ti(1) O(5) 92.9(1) . . . yes
Ti(1) Ti(2) Cl(2) 53.60(3) . . . yes
Ti(1) Ti(2) Cl(3) 119.05(4) . . . yes
Ti(1) Ti(2) O(2) 41.01(8) . . . yes
Ti(1) Ti(2) O(3) 123.01(10) . . . yes
Ti(1) Ti(2) O(5) 40.23(8) . . . yes
Ti(1) Ti(2) O(6) 112.00(9) . . . yes
Cl(2) Ti(2) Cl(3) 89.62(5) . . . yes
Cl(2) Ti(2) O(2) 73.8(1) . . . yes
Cl(2) Ti(2) O(3) 88.4(1) . . . yes
Cl(2) Ti(2) O(5) 74.68(10) . . . yes
Cl(2) Ti(2) O(6) 165.56(9) . . . yes
Cl(3) Ti(2) O(2) 159.52(9) . . . yes
Cl(3) Ti(2) O(3) 98.3(1) . . . yes
Cl(3) Ti(2) O(5) 88.80(9) . . . yes
Cl(3) Ti(2) O(6) 98.1(1) . . . yes
O(2) Ti(2) O(3) 93.3(1) . . . yes
O(2) Ti(2) O(5) 75.5(1) . . . yes
O(2) Ti(2) O(6) 95.8(2) . . . yes
O(3) Ti(2) O(5) 161.7(1) . . . yes
O(3) Ti(2) O(6) 102.4(1) . . . yes
O(5) Ti(2) O(6) 93.2(1) . . . yes
Ti(1) Cl(2) Ti(2) 71.51(4) . . . yes
Ti(1) O(1) C(1) 147.3(3) . . . yes
Ti(1) O(2) Ti(2) 99.2(1) . . . yes
Ti(1) O(2) C(8) 139.0(2) . . . yes
Ti(2) O(2) C(8) 121.8(2) . . . yes
Ti(2) O(3) C(15) 154.3(3) . . . yes
Ti(1) O(4) C(29) 167.3(3) . . . yes
Ti(1) O(5) Ti(2) 98.6(1) . . . yes
Ti(1) O(5) C(36) 132.8(2) . . . yes
Ti(2) O(5) C(36) 128.3(2) . . . yes
Ti(2) O(6) C(43) 162.6(3) . . . yes
C(57) N(1) C(59) 111.0(3) . . . yes
C(57) N(1) C(61) 106.2(5) . . . yes
C(57) N(1) C(63) 109.7(4) . . . yes
C(59) N(1) C(61) 110.5(4) . . . yes
C(59) N(1) C(63) 106.9(4) . . . yes
C(61) N(1) C(63) 112.5(3) . . . yes
O(1) C(1) C(2) 117.5(4) . . . yes
O(1) C(1) C(6) 120.7(3) . . . yes
C(2) C(1) C(6) 121.9(4) . . . yes
C(1) C(2) C(3) 117.9(4) . . . yes
C(1) C(2) C(21) 120.4(4) . . . yes
C(3) C(2) C(21) 121.7(4) . . . yes
C(2) C(3) C(4) 122.9(4) . . . yes
C(3) C(4) C(5) 117.3(5) . . . yes
C(3) C(4) C(22) 120.8(4) . . . yes
C(5) C(4) C(22) 121.8(4) . . . yes
C(4) C(5) C(6) 122.6(4) . . . yes
C(1) C(6) C(5) 117.4(3) . . . yes
C(1) C(6) C(7) 122.6(4) . . . yes
C(5) C(6) C(7) 119.9(4) . . . yes
C(6) C(7) C(9) 111.4(3) . . . yes
O(2) C(8) C(9) 119.4(3) . . . yes
O(2) C(8) C(13) 119.8(4) . . . yes
C(9) C(8) C(13) 120.7(4) . . . yes
C(7) C(9) C(8) 120.9(4) . . . yes
C(7) C(9) C(10) 120.2(5) . . . yes
C(8) C(9) C(10) 118.9(4) . . . yes
C(9) C(10) C(11) 122.1(5) . . . yes
C(10) C(11) C(12) 117.4(4) . . . yes
C(10) C(11) C(23) 118.9(5) . . . yes
C(12) C(11) C(23) 123.7(4) . . . yes
C(11) C(12) C(13) 122.7(4) . . . yes
C(8) C(13) C(12) 118.1(5) . . . yes
C(8) C(13) C(14) 122.2(4) . . . yes
C(12) C(13) C(14) 119.6(4) . . . yes
C(13) C(14) C(16) 116.2(4) . . . yes
O(3) C(15) C(16) 120.4(4) . . . yes
O(3) C(15) C(20) 117.7(4) . . . yes
C(16) C(15) C(20) 121.9(4) . . . yes
C(14) C(16) C(15) 122.0(4) . . . yes
C(14) C(16) C(17) 121.1(4) . . . yes
C(15) C(16) C(17) 116.8(4) . . . yes
C(16) C(17) C(18) 123.7(5) . . . yes
C(17) C(18) C(19) 117.6(4) . . . yes
C(17) C(18) C(28) 122.0(5) . . . yes
C(19) C(18) C(28) 120.4(4) . . . yes
C(18) C(19) C(20) 122.2(4) . . . yes
C(15) C(20) C(19) 117.7(4) . . . yes
C(15) C(20) C(27) 120.3(4) . . . yes
C(19) C(20) C(27) 122.0(4) . . . yes
C(11) C(23) C(24) 110.3(4) . . . yes
C(11) C(23) C(25) 108.6(3) . . . yes
C(11) C(23) C(26) 111.3(5) . . . yes
C(24) C(23) C(25) 109.7(6) . . . yes
C(24) C(23) C(26) 106.9(4) . . . yes
C(25) C(23) C(26) 110.1(4) . . . yes
O(4) C(29) C(30) 118.3(4) . . . yes
O(4) C(29) C(34) 119.6(4) . . . yes
C(30) C(29) C(34) 122.1(4) . . . yes
C(29) C(30) C(31) 116.5(5) . . . yes
C(29) C(30) C(49) 121.8(5) . . . yes
C(31) C(30) C(49) 121.6(4) . . . yes
C(30) C(31) C(32) 123.0(4) . . . yes
C(31) C(32) C(33) 118.2(5) . . . yes
C(31) C(32) C(50) 119.9(5) . . . yes
C(33) C(32) C(50) 121.9(5) . . . yes
C(32) C(33) C(34) 122.1(5) . . . yes
C(29) C(34) C(33) 117.8(4) . . . yes
C(29) C(34) C(35) 121.6(4) . . . yes
C(33) C(34) C(35) 120.4(4) . . . yes
C(34) C(35) C(37) 111.6(4) . . . yes
O(5) C(36) C(37) 121.5(4) . . . yes
O(5) C(36) C(41) 118.5(4) . . . yes
C(37) C(36) C(41) 120.0(4) . . . yes
C(35) C(37) C(36) 122.4(4) . . . yes
C(35) C(37) C(38) 118.1(5) . . . yes
C(36) C(37) C(38) 119.4(5) . . . yes
C(37) C(38) C(39) 122.2(5) . . . yes
C(38) C(39) C(40) 116.7(4) . . . yes
C(38) C(39) C(51) 122.6(5) . . . yes
C(40) C(39) C(51) 120.6(5) . . . yes
C(39) C(40) C(41) 123.0(5) . . . yes
C(36) C(41) C(40) 118.6(5) . . . yes
C(36) C(41) C(42) 121.7(4) . . . yes
C(40) C(41) C(42) 119.4(5) . . . yes
C(41) C(42) C(44) 117.2(4) . . . yes
O(6) C(43) C(44) 120.5(4) . . . yes
O(6) C(43) C(48) 117.3(4) . . . yes
C(44) C(43) C(48) 122.2(5) . . . yes
C(42) C(44) C(43) 122.9(4) . . . yes
C(42) C(44) C(45) 119.1(4) . . . yes
C(43) C(44) C(45) 117.9(4) . . . yes
C(44) C(45) C(46) 122.1(4) . . . yes
C(45) C(46) C(47) 117.9(5) . . . yes
C(45) C(46) C(56) 120.6(4) . . . yes
C(47) C(46) C(56) 121.4(4) . . . yes
C(46) C(47) C(48) 122.3(4) . . . yes
C(43) C(48) C(47) 117.5(4) . . . yes
C(43) C(48) C(55) 120.5(5) . . . yes
C(47) C(48) C(55) 122.1(4) . . . yes
C(39) C(51) C(52) 110.1(5) . . . yes
C(39) C(51) C(53) 112.6(5) . . . yes
C(39) C(51) C(54) 110.5(4) . . . yes
C(52) C(51) C(53) 106.1(5) . . . yes
C(52) C(51) C(54) 109.1(5) . . . yes
C(53) C(51) C(54) 108.3(5) . . . yes
N(1) C(57) C(58) 115.7(5) . . . yes
N(1) C(59) C(60) 114.6(5) . . . yes
N(1) C(61) C(62) 114.7(6) . . . yes
N(1) C(63) C(64) 115.7(5) . . . yes
Cl(4) C(65) Cl(5) 112.9(7) . . . yes
Cl(6) C(66) Cl(7) 113.6(6) . . . yes
Cl(8) C(67) Cl(9) 111.7(3) . . . yes

loop_
_geom_bond_atom_site_label_1
_geom_bond_atom_site_label_2
_geom_bond_distance
_geom_bond_site_symmetry_1
_geom_bond_site_symmetry_2
_geom_bond_publ_flag
Ti(1) Ti(2) 3.104(1) . . yes
Ti(1) Cl(1) 2.332(1) . . yes
Ti(1) Cl(2) 2.635(1) . . yes
Ti(1) O(1) 1.798(4) . . yes
Ti(1) O(2) 2.063(3) . . yes
Ti(1) O(4) 1.791(3) . . yes
Ti(1) O(5) 2.028(3) . . yes
Ti(2) Cl(2) 2.678(2) . . yes
Ti(2) Cl(3) 2.318(2) . . yes
Ti(2) O(2) 2.011(3) . . yes
Ti(2) O(3) 1.802(3) . . yes
Ti(2) O(5) 2.065(2) . . yes
Ti(2) O(6) 1.786(4) . . yes
Cl(4) C(65) 1.80(1) . . yes
Cl(5) C(65) 1.69(2) . . yes
Cl(6) C(66) 1.77(1) . . yes
Cl(7) C(66) 1.69(1) . . yes
Cl(8) C(67) 1.753(7) . . yes
Cl(9) C(67) 1.745(7) . . yes
O(1) C(1) 1.361(6) . . yes
O(2) C(8) 1.386(5) . . yes
O(3) C(15) 1.360(5) . . yes
O(4) C(29) 1.366(6) . . yes
O(5) C(36) 1.387(5) . . yes
O(6) C(43) 1.366(6) . . yes
N(1) C(57) 1.524(7) . . yes
N(1) C(59) 1.523(7) . . yes
N(1) C(61) 1.540(7) . . yes
N(1) C(63) 1.516(7) . . yes
C(1) C(2) 1.403(5) . . yes
C(1) C(6) 1.400(6) . . yes
C(2) C(3) 1.391(7) . . yes
C(2) C(21) 1.506(7) . . yes
C(3) C(4) 1.394(7) . . yes
C(4) C(5) 1.394(6) . . yes
C(4) C(22) 1.498(8) . . yes
C(5) C(6) 1.407(7) . . yes
C(6) C(7) 1.510(5) . . yes
C(7) C(9) 1.500(6) . . yes
C(8) C(9) 1.409(8) . . yes
C(8) C(13) 1.409(6) . . yes
C(9) C(10) 1.387(6) . . yes
C(10) C(11) 1.406(6) . . yes
C(11) C(12) 1.400(8) . . yes
C(11) C(23) 1.544(7) . . yes
C(12) C(13) 1.395(6) . . yes
C(13) C(14) 1.505(8) . . yes
C(14) C(16) 1.510(6) . . yes
C(15) C(16) 1.396(6) . . yes
C(15) C(20) 1.408(6) . . yes
C(16) C(17) 1.406(7) . . yes
C(17) C(18) 1.366(6) . . yes
C(18) C(19) 1.400(7) . . yes
C(18) C(28) 1.524(7) . . yes
C(19) C(20) 1.395(6) . . yes
C(20) C(27) 1.508(7) . . yes
C(23) C(24) 1.511(9) . . yes
C(23) C(25) 1.513(8) . . yes
C(23) C(26) 1.539(7) . . yes
C(29) C(30) 1.413(6) . . yes
C(29) C(34) 1.399(7) . . yes
C(30) C(31) 1.396(7) . . yes
C(30) C(49) 1.469(8) . . yes
C(31) C(32) 1.393(8) . . yes
C(32) C(33) 1.379(7) . . yes
C(32) C(50) 1.515(8) . . yes
C(33) C(34) 1.401(7) . . yes
C(34) C(35) 1.522(6) . . yes
C(35) C(37) 1.507(8) . . yes
C(36) C(37) 1.384(7) . . yes
C(36) C(41) 1.411(7) . . yes
C(37) C(38) 1.401(6) . . yes
C(38) C(39) 1.398(8) . . yes
C(39) C(40) 1.390(8) . . yes
C(39) C(51) 1.530(7) . . yes
C(40) C(41) 1.390(6) . . yes
C(41) C(42) 1.509(7) . . yes
C(42) C(44) 1.525(5) . . yes
C(43) C(44) 1.408(5) . . yes
C(43) C(48) 1.392(6) . . yes
C(44) C(45) 1.386(8) . . yes
C(45) C(46) 1.397(6) . . yes
C(46) C(47) 1.397(7) . . yes
C(46) C(56) 1.510(10) . . yes
C(47) C(48) 1.399(8) . . yes
C(48) C(55) 1.491(6) . . yes
C(51) C(52) 1.534(8) . . yes
C(51) C(53) 1.53(1) . . yes
C(51) C(54) 1.543(8) . . yes
C(57) C(58) 1.489(7) . . yes
C(59) C(60) 1.505(8) . . yes
C(61) C(62) 1.499(8) . . yes
C(63) C(64) 1.525(8) . . yes

loop_
_geom_contact_atom_site_label_1
_geom_contact_atom_site_label_2
_geom_contact_distance
_geom_contact_site_symmetry_1
_geom_contact_site_symmetry_2
_geom_contact_publ_flag
Ti(1) Ti(2) 3.104(1) . . ?
Ti(1) Cl(2) 2.635(1) . . ?
Ti(2) Cl(2) 2.678(2) . . ?
Cl(1) C(57) 3.460(7) . 1_655 ?
Cl(3) C(59) 3.460(7) . 2_676 ?
Cl(8) C(4) 3.599(5) . 1_455 ?
Cl(9) C(26) 3.411(7) . 2_666 ?
O(1) C(3) 3.505(5) . 2_775 ?
C(1) C(21) 3.432(7) . 2_775 ?
C(1) C(2) 3.541(5) . 2_775 ?
C(2) C(2) 3.412(8) . 2_775 ?
C(6) C(21) 3.504(6) . 2_775 ?
C(19) C(66) 3.58(2) . 2_666 ?
C(22) C(50) 3.485(7) . 1_545 ?
C(22) C(29) 3.488(7) . 2_775 ?
C(29) C(64) 3.451(8) . 1_655 ?
C(30) C(64) 3.503(7) . 1_655 ?
C(58) C(64) 3.592(8) . 2_576 ?

loop_
_geom_torsion_atom_site_label_1
_geom_torsion_atom_site_label_2
_geom_torsion_atom_site_label_3
_geom_torsion_atom_site_label_4
_geom_torsion
_geom_torsion_site_symmetry_1
_geom_torsion_site_symmetry_2
_geom_torsion_site_symmetry_3
_geom_torsion_site_symmetry_4
_geom_torsion_publ_flag
Ti(1) Ti(2) O(2) C(8) 179.8(4) . . . . yes
Ti(1) Ti(2) O(3) C(15) 46.0(8) . . . . yes
Ti(1) Ti(2) O(5) C(36) -173.9(5) . . . . yes
Ti(1) Ti(2) O(6) C(43) -83.9(9) . . . . yes
Ti(1) Cl(2) Ti(2) Cl(3) -127.46(4) . . . . yes
Ti(1) Cl(2) Ti(2) O(2) 40.35(7) . . . . yes
Ti(1) Cl(2) Ti(2) O(3) 134.2(1) . . . . yes
Ti(1) Cl(2) Ti(2) O(5) -38.60(9) . . . . yes
Ti(1) Cl(2) Ti(2) O(6) -4.8(4) . . . . yes
Ti(1) O(1) C(1) C(2) -100.0(5) . . . . yes
Ti(1) O(1) C(1) C(6) 80.8(7) . . . . yes
Ti(1) O(2) Ti(2) Cl(2) -52.6(1) . . . . yes
Ti(1) O(2) Ti(2) Cl(3) -15.5(4) . . . . yes
Ti(1) O(2) Ti(2) O(3) -140.0(2) . . . . yes
Ti(1) O(2) Ti(2) O(5) 25.4(1) . . . . yes
Ti(1) O(2) Ti(2) O(6) 117.2(1) . . . . yes
Ti(1) O(2) C(8) C(9) -79.9(5) . . . . yes
Ti(1) O(2) C(8) C(13) 101.8(4) . . . . yes
Ti(1) O(4) C(29) C(30) 174(1) . . . . yes
Ti(1) O(4) C(29) C(34) -5(1) . . . . yes
Ti(1) O(5) Ti(2) Cl(2) 51.0(1) . . . . yes
Ti(1) O(5) Ti(2) Cl(3) 141.0(1) . . . . yes
Ti(1) O(5) Ti(2) O(2) -25.8(1) . . . . yes
Ti(1) O(5) Ti(2) O(3) 27.7(6) . . . . yes
Ti(1) O(5) Ti(2) O(6) -121.0(2) . . . . yes
Ti(1) O(5) C(36) C(37) -73.2(5) . . . . yes
Ti(1) O(5) C(36) C(41) 107.9(4) . . . . yes
Ti(2) Ti(1) O(1) C(1) -93.4(5) . . . . yes
Ti(2) Ti(1) O(2) C(8) -179.8(5) . . . . yes
Ti(2) Ti(1) O(4) C(29) 0(1) . . . . yes
Ti(2) Ti(1) O(5) C(36) 173.4(5) . . . . yes
Ti(2) Cl(2) Ti(1) Cl(1) -129.00(4) . . . . yes
Ti(2) Cl(2) Ti(1) O(1) -35.0(4) . . . . yes
Ti(2) Cl(2) Ti(1) O(2) -39.06(9) . . . . yes
Ti(2) Cl(2) Ti(1) O(4) 132.0(1) . . . . yes
Ti(2) Cl(2) Ti(1) O(5) 39.12(9) . . . . yes
Ti(2) O(2) Ti(1) Cl(1) 142.4(1) . . . . yes
Ti(2) O(2) Ti(1) Cl(2) 53.7(1) . . . . yes
Ti(2) O(2) Ti(1) O(1) -125.2(1) . . . . yes
Ti(2) O(2) Ti(1) O(4) 23.1(5) . . . . yes
Ti(2) O(2) Ti(1) O(5) -25.9(1) . . . . yes
Ti(2) O(2) C(8) C(9) 100.3(4) . . . . yes
Ti(2) O(2) C(8) C(13) -77.9(4) . . . . yes
Ti(2) O(3) C(15) C(16) -62.5(9) . . . . yes
Ti(2) O(3) C(15) C(20) 118.1(6) . . . . yes
Ti(2) O(5) Ti(1) Cl(1) -13.0(4) . . . . yes
Ti(2) O(5) Ti(1) Cl(2) -51.7(1) . . . . yes
Ti(2) O(5) Ti(1) O(1) 114.0(1) . . . . yes
Ti(2) O(5) Ti(1) O(2) 25.1(1) . . . . yes
Ti(2) O(5) Ti(1) O(4) -141.5(2) . . . . yes
Ti(2) O(5) C(36) C(37) 98.5(4) . . . . yes
Ti(2) O(5) C(36) C(41) -80.3(5) . . . . yes
Ti(2) O(6) C(43) C(44) 48(1) . . . . yes
Ti(2) O(6) C(43) C(48) -133.2(7) . . . . yes
Cl(1) Ti(1) Ti(2) Cl(2) 63.82(6) . . . . yes
Cl(1) Ti(1) Ti(2) Cl(3) 129.05(7) . . . . yes
Cl(1) Ti(1) Ti(2) O(2) -44.8(2) . . . . yes
Cl(1) Ti(1) Ti(2) O(3) 5.2(2) . . . . yes
Cl(1) Ti(1) Ti(2) O(5) 175.1(2) . . . . yes
Cl(1) Ti(1) Ti(2) O(6) -117.5(1) . . . . yes
Cl(1) Ti(1) O(1) C(1) 30.7(5) . . . . yes
Cl(1) Ti(1) O(2) C(8) -37.4(4) . . . . yes
Cl(1) Ti(1) O(4) C(29) -136(1) . . . . yes
Cl(1) Ti(1) O(5) C(36) 160.5(3) . . . . yes
Cl(2) Ti(1) Ti(2) Cl(3) 65.23(6) . . . . yes
Cl(2) Ti(1) Ti(2) O(2) -108.6(2) . . . . yes
Cl(2) Ti(1) Ti(2) O(3) -58.7(2) . . . . yes
Cl(2) Ti(1) Ti(2) O(5) 111.3(2) . . . . yes
Cl(2) Ti(1) Ti(2) O(6) 178.7(1) . . . . yes
Cl(2) Ti(1) O(1) C(1) -62.8(7) . . . . yes
Cl(2) Ti(1) O(2) C(8) -126.1(4) . . . . yes
Cl(2) Ti(1) O(4) C(29) -47(1) . . . . yes
Cl(2) Ti(1) O(5) C(36) 121.7(4) . . . . yes
Cl(2) Ti(2) Ti(1) O(1) 170.9(1) . . . . yes
Cl(2) Ti(2) Ti(1) O(2) 108.6(2) . . . . yes
Cl(2) Ti(2) Ti(1) O(4) -63.1(1) . . . . yes
Cl(2) Ti(2) Ti(1) O(5) -111.3(2) . . . . yes
Cl(2) Ti(2) O(2) C(8) 127.3(3) . . . . yes
Cl(2) Ti(2) O(3) C(15) 2.6(7) . . . . yes
Cl(2) Ti(2) O(5) C(36) -122.8(4) . . . . yes
Cl(2) Ti(2) O(6) C(43) -79(1) . . . . yes
Cl(3) Ti(2) Ti(1) O(1) -123.8(1) . . . . yes
Cl(3) Ti(2) Ti(1) O(2) 173.9(2) . . . . yes
Cl(3) Ti(2) Ti(1) O(4) 2.1(2) . . . . yes
Cl(3) Ti(2) Ti(1) O(5) -46.1(2) . . . . yes
Cl(3) Ti(2) O(2) C(8) 164.4(3) . . . . yes
Cl(3) Ti(2) O(3) C(15) -86.8(7) . . . . yes
Cl(3) Ti(2) O(5) C(36) -32.9(4) . . . . yes
Cl(3) Ti(2) O(6) C(43) 42.0(9) . . . . yes
O(1) Ti(1) Ti(2) O(2) 62.3(2) . . . . yes
O(1) Ti(1) Ti(2) O(3) 112.3(2) . . . . yes
O(1) Ti(1) Ti(2) O(5) -77.8(2) . . . . yes
O(1) Ti(1) Ti(2) O(6) -10.3(2) . . . . yes
O(1) Ti(1) O(2) C(8) 55.0(5) . . . . yes
O(1) Ti(1) O(4) C(29) 128(1) . . . . yes
O(1) Ti(1) O(5) C(36) -72.5(4) . . . . yes
O(1) C(1) C(2) C(3) -178.4(4) . . . . yes
O(1) C(1) C(2) C(21) 0.1(6) . . . . yes
O(1) C(1) C(6) C(5) 178.0(4) . . . . yes
O(1) C(1) C(6) C(7) -3.0(6) . . . . yes
O(2) Ti(1) Ti(2) O(3) 50.0(2) . . . . yes
O(2) Ti(1) Ti(2) O(5) -140.1(2) . . . . yes
O(2) Ti(1) Ti(2) O(6) -72.6(2) . . . . yes
O(2) Ti(1) O(1) C(1) -58.9(5) . . . . yes
O(2) Ti(1) O(4) C(29) -18(1) . . . . yes
O(2) Ti(1) O(5) C(36) -161.4(5) . . . . yes
O(2) Ti(2) Ti(1) O(4) -171.7(2) . . . . yes
O(2) Ti(2) Ti(1) O(5) 140.1(2) . . . . yes
O(2) Ti(2) O(3) C(15) 76.2(7) . . . . yes
O(2) Ti(2) O(5) C(36) 160.3(4) . . . . yes
O(2) Ti(2) O(6) C(43) -122.9(9) . . . . yes
O(2) C(8) C(9) C(7) 7.6(5) . . . . yes
O(2) C(8) C(9) C(10) -174.5(3) . . . . yes
O(2) C(8) C(13) C(12) 175.7(3) . . . . yes
O(2) C(8) C(13) C(14) -7.9(5) . . . . yes
O(3) Ti(2) Ti(1) O(4) -121.8(2) . . . . yes
O(3) Ti(2) Ti(1) O(5) -170.0(2) . . . . yes
O(3) Ti(2) O(2) C(8) 39.9(3) . . . . yes
O(3) Ti(2) O(5) C(36) -146.2(5) . . . . yes
O(3) Ti(2) O(6) C(43) 142.4(9) . . . . yes
O(3) C(15) C(16) C(14) -0.5(7) . . . . yes
O(3) C(15) C(16) C(17) 178.5(4) . . . . yes
O(3) C(15) C(20) C(19) -178.4(4) . . . . yes
O(3) C(15) C(20) C(27) 2.3(7) . . . . yes
O(4) Ti(1) Ti(2) O(5) 48.2(2) . . . . yes
O(4) Ti(1) Ti(2) O(6) 115.6(2) . . . . yes
O(4) Ti(1) O(1) C(1) 130.6(5) . . . . yes
O(4) Ti(1) O(2) C(8) -156.7(5) . . . . yes
O(4) Ti(1) O(5) C(36) 31.9(4) . . . . yes
O(4) C(29) C(30) C(31) 174.3(5) . . . . yes
O(4) C(29) C(30) C(49) -3.0(8) . . . . yes
O(4) C(29) C(34) C(33) -173.9(5) . . . . yes
O(4) C(29) C(34) C(35) 3.0(8) . . . . yes
O(5) Ti(1) Ti(2) O(6) 67.4(2) . . . . yes
O(5) Ti(1) O(1) C(1) -134.0(5) . . . . yes
O(5) Ti(1) O(2) C(8) 154.3(5) . . . . yes
O(5) Ti(1) O(4) C(29) 28(1) . . . . yes
O(5) Ti(2) O(2) C(8) -154.8(4) . . . . yes
O(5) Ti(2) O(3) C(15) 25(1) . . . . yes
O(5) Ti(2) O(6) C(43) -47.2(9) . . . . yes
O(5) C(36) C(37) C(35) 5.4(5) . . . . yes
O(5) C(36) C(37) C(38) -178.4(3) . . . . yes
O(5) C(36) C(41) C(40) 179.5(3) . . . . yes
O(5) C(36) C(41) C(42) -6.1(5) . . . . yes
O(6) Ti(2) O(2) C(8) -63.0(3) . . . . yes
O(6) Ti(2) O(3) C(15) 172.9(7) . . . . yes
O(6) Ti(2) O(5) C(36) 65.2(4) . . . . yes
O(6) C(43) C(44) C(42) 7.5(7) . . . . yes
O(6) C(43) C(44) C(45) -177.3(5) . . . . yes
O(6) C(43) C(48) C(47) 177.0(5) . . . . yes
O(6) C(43) C(48) C(55) -5.1(7) . . . . yes
C(1) C(2) C(3) C(4) 0.2(7) . . . . yes
C(1) C(6) C(5) C(4) 0.5(6) . . . . yes
C(1) C(6) C(7) C(9) -90.8(5) . . . . yes
C(2) C(1) C(6) C(5) -1.1(6) . . . . yes
C(2) C(1) C(6) C(7) 177.9(4) . . . . yes
C(2) C(3) C(4) C(5) -0.8(7) . . . . yes
C(2) C(3) C(4) C(22) -179.2(4) . . . . yes
C(3) C(2) C(1) C(6) 0.8(6) . . . . yes
C(3) C(4) C(5) C(6) 0.4(7) . . . . yes
C(4) C(3) C(2) C(21) -178.3(4) . . . . yes
C(4) C(5) C(6) C(7) -178.5(4) . . . . yes
C(5) C(6) C(7) C(9) 88.2(5) . . . . yes
C(6) C(1) C(2) C(21) 179.3(4) . . . . yes
C(6) C(5) C(4) C(22) 178.9(4) . . . . yes
C(6) C(7) C(9) C(8) 89.2(5) . . . . yes
C(6) C(7) C(9) C(10) -88.7(5) . . . . yes
C(7) C(9) C(8) C(13) -174.2(3) . . . . yes
C(7) C(9) C(10) C(11) 175.4(4) . . . . yes
C(8) C(9) C(10) C(11) -2.6(6) . . . . yes
C(8) C(13) C(12) C(11) 0.2(6) . . . . yes
C(8) C(13) C(14) C(16) 105.0(4) . . . . yes
C(9) C(8) C(13) C(12) -2.6(6) . . . . yes
C(9) C(8) C(13) C(14) 173.9(4) . . . . yes
C(9) C(10) C(11) C(12) 0.3(6) . . . . yes
C(9) C(10) C(11) C(23) -177.6(4) . . . . yes
C(10) C(9) C(8) C(13) 3.8(6) . . . . yes
C(10) C(11) C(12) C(13) 1.0(6) . . . . yes
C(10) C(11) C(23) C(24) -57.0(6) . . . . yes
C(10) C(11) C(23) C(25) 63.2(6) . . . . yes
C(10) C(11) C(23) C(26) -175.4(4) . . . . yes
C(11) C(12) C(13) C(14) -176.4(4) . . . . yes
C(12) C(11) C(23) C(24) 125.2(5) . . . . yes
C(12) C(11) C(23) C(25) -114.5(5) . . . . yes
C(12) C(11) C(23) C(26) 6.8(6) . . . . yes
C(12) C(13) C(14) C(16) -78.5(5) . . . . yes
C(13) C(12) C(11) C(23) 178.7(4) . . . . yes
C(13) C(14) C(16) C(15) -57.0(6) . . . . yes
C(13) C(14) C(16) C(17) 124.0(5) . . . . yes
C(14) C(16) C(15) C(20) 178.9(5) . . . . yes
C(14) C(16) C(17) C(18) 179.5(5) . . . . yes
C(15) C(16) C(17) C(18) 0.5(8) . . . . yes
C(15) C(20) C(19) C(18) -0.7(8) . . . . yes
C(16) C(15) C(20) C(19) 2.1(8) . . . . yes
C(16) C(15) C(20) C(27) -177.1(5) . . . . yes
C(16) C(17) C(18) C(19) 0.9(8) . . . . yes
C(16) C(17) C(18) C(28) -179.6(5) . . . . yes
C(17) C(16) C(15) C(20) -2.0(7) . . . . yes
C(17) C(18) C(19) C(20) -0.8(8) . . . . yes
C(18) C(19) C(20) C(27) 178.6(5) . . . . yes
C(20) C(19) C(18) C(28) 179.6(5) . . . . yes
C(29) C(30) C(31) C(32) 1.4(9) . . . . yes
C(29) C(34) C(33) C(32) -2.1(9) . . . . yes
C(29) C(34) C(35) C(37) -80.1(6) . . . . yes
C(30) C(29) C(34) C(33) 5.5(8) . . . . yes
C(30) C(29) C(34) C(35) -177.6(5) . . . . yes
C(30) C(31) C(32) C(33) 1.8(10) . . . . yes
C(30) C(31) C(32) C(50) -177.0(6) . . . . yes
C(31) C(30) C(29) C(34) -5.2(8) . . . . yes
C(31) C(32) C(33) C(34) -1.5(9) . . . . yes
C(32) C(31) C(30) C(49) 178.6(6) . . . . yes
C(32) C(33) C(34) C(35) -179.0(6) . . . . yes
C(33) C(34) C(35) C(37) 96.7(6) . . . . yes
C(34) C(29) C(30) C(49) 177.6(5) . . . . yes
C(34) C(33) C(32) C(50) 177.3(6) . . . . yes
C(34) C(35) C(37) C(36) 98.1(4) . . . . yes
C(34) C(35) C(37) C(38) -78.1(5) . . . . yes
C(35) C(37) C(36) C(41) -175.8(3) . . . . yes
C(35) C(37) C(38) C(39) 175.7(4) . . . . yes
C(36) C(37) C(38) C(39) -0.6(6) . . . . yes
C(36) C(41) C(40) C(39) -1.6(6) . . . . yes
C(36) C(41) C(42) C(44) 101.2(5) . . . . yes
C(37) C(36) C(41) C(40) 0.6(5) . . . . yes
C(37) C(36) C(41) C(42) 175.1(3) . . . . yes
C(37) C(38) C(39) C(40) -0.2(6) . . . . yes
C(37) C(38) C(39) C(51) -177.9(4) . . . . yes
C(38) C(37) C(36) C(41) 0.4(5) . . . . yes
C(38) C(39) C(40) C(41) 1.4(6) . . . . yes
C(38) C(39) C(51) C(52) 116.0(6) . . . . yes
C(38) C(39) C(51) C(53) -2.2(6) . . . . yes
C(38) C(39) C(51) C(54) -123.4(5) . . . . yes
C(39) C(40) C(41) C(42) -176.1(4) . . . . yes
C(40) C(39) C(51) C(52) -61.6(6) . . . . yes
C(40) C(39) C(51) C(53) -179.8(4) . . . . yes
C(40) C(39) C(51) C(54) 59.0(6) . . . . yes
C(40) C(41) C(42) C(44) -84.5(5) . . . . yes
C(41) C(40) C(39) C(51) 179.1(4) . . . . yes
C(41) C(42) C(44) C(43) -81.7(6) . . . . yes
C(41) C(42) C(44) C(45) 103.1(6) . . . . yes
C(42) C(44) C(43) C(48) -170.8(5) . . . . yes
C(42) C(44) C(45) C(46) 174.1(5) . . . . yes
C(43) C(44) C(45) C(46) -1.3(8) . . . . yes
C(43) C(48) C(47) C(46) 1.9(9) . . . . yes
C(44) C(43) C(48) C(47) -4.6(8) . . . . yes
C(44) C(43) C(48) C(55) 173.3(5) . . . . yes
C(44) C(45) C(46) C(47) -1.3(9) . . . . yes
C(44) C(45) C(46) C(56) -178.8(6) . . . . yes
C(45) C(44) C(43) C(48) 4.4(7) . . . . yes
C(45) C(46) C(47) C(48) 1.0(9) . . . . yes
C(46) C(47) C(48) C(55) -176.0(6) . . . . yes
C(48) C(47) C(46) C(56) 178.5(6) . . . . yes
C(57) N(1) C(59) C(60) 57.5(5) . . . . yes
C(57) N(1) C(61) C(62) 177.0(4) . . . . yes
C(57) N(1) C(63) C(64) -67.0(5) . . . . yes
C(58) C(57) N(1) C(59) 49.2(6) . . . . yes
C(58) C(57) N(1) C(61) 169.4(4) . . . . yes
C(58) C(57) N(1) C(63) -68.7(5) . . . . yes
C(59) N(1) C(61) C(62) -62.5(6) . . . . yes
C(59) N(1) C(63) C(64) 172.5(3) . . . . yes
C(60) C(59) N(1) C(61) -60.0(5) . . . . yes
C(60) C(59) N(1) C(63) 177.2(3) . . . . yes
C(61) N(1) C(63) C(64) 51.0(5) . . . . yes
C(62) C(61) N(1) C(63) 57.0(6) . . . . yes
C(62) C(61) N(1) C(63) 57.0(6) . . . . yes
